data_2211616
loop_
_publ_author_name
'Guang-Bo Che'
'Zhan-Lin Xu'
'Ng, Seik Weng'

_publ_section_title
;<i>catena</i>-Poly[[[aqua(pyrazino[2,3-<i>f</i>][1,10]phenanthroline-\k^2^<i>N</i>,<i>N</i>')copper(II)]-\m-isophthalato-\k^2^<i>O</i>:<i>O</i>']
 <i>N</i>,<i>N</i>-dimethylformamide solvate monohydrate]
;
_journal_coeditor_code SJ2148
_journal_issue 12
_journal_name_full 'Acta Crystallographica Section E'
_journal_page_first m3197
_journal_page_last m3199
_journal_paper_doi 10.1107/S1600536806045107
_journal_volume 62
_journal_year 2006
_chemical_formula_iupac '[Cu (C8 H4 O4) (C14 H8 N4) (H2 O)], C3 H7 N O, H2 O'
_chemical_formula_moiety 'C22 H14 Cu N4 O5, C3 H7 N O, H2 O'
_chemical_formula_sum 'C25 H23 Cu N5 O7'
_chemical_formula_weight 569.02
_chemical_name_systematic
;
catena-Poly[[[aqua(pyrazino[2,3-f][1,10]phenanthroline-\k^2^N,N')copper(II)]-
\m-isophthalato-\k^2^O:O'] N,N-dimethylformamide solvate monohydrate]
;
_space_group_IT_number 57
_symmetry_cell_setting orthorhombic
_symmetry_space_group_name_Hall '-P 2c 2b'
_symmetry_space_group_name_H-M 'P b c m'
_atom_sites_solution_hydrogens geom
_atom_sites_solution_primary direct
_atom_sites_solution_secondary difmap
_audit_creation_method SHELXL-97
_cell_angle_alpha 90.00
_cell_angle_beta 90.00
_cell_angle_gamma 90.00
_cell_formula_units_Z 4
_cell_length_a 7.237(2)
_cell_length_b 23.877(6)
_cell_length_c 13.848(8)
_cell_measurement_reflns_used 14093
_cell_measurement_temperature 293(2)
_cell_measurement_theta_max 27.5
_cell_measurement_theta_min 3.3
_cell_volume 2392.9(16)
_computing_cell_refinement PROCESS-AUTO
_computing_data_collection 'PROCESS-AUTO (Rigaku, 1998)'
_computing_data_reduction PROCESS-AUTO
_computing_molecular_graphics 'X-SEED (Barbour, 2001)'
_computing_publication_material 'publCIF (Westrip, 2006)'
_computing_structure_refinement 'SHELXL97 (Sheldrick, 1997)'
_computing_structure_solution 'SHELXS97 (Sheldrick, 1997)'
_diffrn_ambient_temperature 293(2)
_diffrn_measured_fraction_theta_full 0.98
_diffrn_measured_fraction_theta_max 0.98
_diffrn_measurement_device_type 'Rigaku RAXIS-RAPID IP'
_diffrn_measurement_method \w
_diffrn_radiation_monochromator graphite
_diffrn_radiation_source 'fine-focus sealed tube'
_diffrn_radiation_type MoK\a
_diffrn_radiation_wavelength 0.71073
_diffrn_reflns_av_R_equivalents 0.052
_diffrn_reflns_av_sigmaI/netI 0.032
_diffrn_reflns_limit_h_max 9
_diffrn_reflns_limit_h_min -9
_diffrn_reflns_limit_k_max 30
_diffrn_reflns_limit_k_min -30
_diffrn_reflns_limit_l_max 17
_diffrn_reflns_limit_l_min -17
_diffrn_reflns_number 20300
_diffrn_reflns_theta_full 27.5
_diffrn_reflns_theta_max 27.5
_diffrn_reflns_theta_min 3.3
_diffrn_standards_decay_% 0
_diffrn_standards_interval_count 0
_diffrn_standards_interval_time 0
_diffrn_standards_number 0
_exptl_absorpt_coefficient_mu 0.971
_exptl_absorpt_correction_T_max 0.845
_exptl_absorpt_correction_T_min 0.552
_exptl_absorpt_correction_type multi-scan
_exptl_absorpt_process_details '(ABSCOR; Higashi, 1995)'
_exptl_crystal_colour Blue
_exptl_crystal_density_diffrn 1.579
_exptl_crystal_density_method 'not measured'
_exptl_crystal_description Block
_exptl_crystal_F_000 1172
_exptl_crystal_size_max 0.20
_exptl_crystal_size_mid 0.19
_exptl_crystal_size_min 0.18
_refine_diff_density_max 0.32
_refine_diff_density_min -0.46
_refine_ls_extinction_method none
_refine_ls_goodness_of_fit_ref 1.05
_refine_ls_hydrogen_treatment mixed
_refine_ls_matrix_type full
_refine_ls_number_parameters 215
_refine_ls_number_reflns 2810
_refine_ls_number_restraints 57
_refine_ls_restrained_S_all 1.06
_refine_ls_R_factor_all 0.055
_refine_ls_R_factor_gt 0.038
_refine_ls_shift/su_max 0.001
_refine_ls_shift/su_mean 0.000
_refine_ls_structure_factor_coef Fsqd
_refine_ls_weighting_details 'calc w=1/[\s^2^(Fo^2^)+(0.0575P)^2^+0.5178P] where P=(Fo^2^+2Fc^2^)/3'
_refine_ls_weighting_scheme calc
_refine_ls_wR_factor_gt 0.100
_refine_ls_wR_factor_ref 0.107
_reflns_number_gt 2138
_reflns_number_total 2810
_reflns_threshold_expression I>2\s(I)
_cod_data_source_file sj2148.cif
_cod_data_source_block I
_cod_depositor_comments
;
The following automatic conversions were performed:
'_symmetry_cell_setting' value 'Orthorhombic' changed to 'orthorhombic'
according to '/home/saulius/struct/CIF-dictionaries/cif_core.dic'
dictionary named 'cif_core.dic' version 2.4.1 from 2010-06-29.

Automatic conversion script
Id: cif_fix_enum 1527 2010-12-29 10:47:43Z saulius 

The following automatic conversions were performed:

'_symmetry_cell_setting' value 'Orthorhombic' changed to
'orthorhombic' according to
/home/saulius/struct/CIF-dictionaries/cif_core.dic dictionary named
'cif_core.dic' version 2.4.1 from 2010-06-29.

Automatic conversion script
Id: cif_fix_values 1715 2011-07-08 13:25:40Z adriana 
;
_cod_original_cell_volume 2393(2)
_cod_database_code 2211616
_cod_database_fobs_code 2211616

loop_
_symmetry_equiv_pos_as_xyz
'x, y, z'
'-x, -y, z+1/2'
'x, -y+1/2, -z'
'-x, y+1/2, -z+1/2'
'-x, -y, -z'
'x, y, -z-1/2'
'-x, y-1/2, z'
'x, -y-1/2, z-1/2'

loop_
_atom_site_type_symbol
_atom_site_label
_atom_site_fract_x
_atom_site_fract_y
_atom_site_fract_z
_atom_site_U_iso_or_equiv
_atom_site_adp_type
_atom_site_calc_flag
_atom_site_refinement_flags
_atom_site_occupancy
_atom_site_disorder_assembly
_atom_site_disorder_group
Cu Cu1 0.15835(5) 0.076495(14) 0.7500 0.03864(15) Uani d S 1 . .
O O1 0.0938(3) 0.12947(6) 0.84985(15) 0.0547(5) Uani d . 1 . .
O O2 0.3681(2) 0.16345(7) 0.89469(14) 0.0515(5) Uani d . 1 . .
O O1w -0.1417(3) 0.04030(10) 0.7500 0.0598(8) Uani d SD 1 . .
H H1w1 -0.170(4) 0.0059(5) 0.7500 0.072 Uiso d SD 1 . .
H H1w2 -0.239(3) 0.0599(11) 0.7500 0.072 Uiso d SD 1 . .
O O2w 0.5377(5) 0.10369(14) 0.758(3) 0.061(4) Uani d PD 0.50 A -1
H H2w1 0.483(7) 0.121(2) 0.803(4) 0.074 Uiso d PD 0.50 B -1
H H2w2 0.610(7) 0.1262(17) 0.729(4) 0.074 Uiso d PD 0.50 C -1
N N1 0.2360(3) 0.01659(7) 0.65507(13) 0.0358(4) Uani d D 1 . .
N N2 0.4488(3) -0.17407(7) 0.64883(16) 0.0481(5) Uani d D 1 . .
C C1 0.1976(4) 0.16395(8) 0.89414(17) 0.0396(5) Uani d . 1 . .
C C2 0.0947(3) 0.20856(8) 0.94985(16) 0.0343(5) Uani d . 1 . .
C C3 0.1893(4) 0.2500 1.0000 0.0340(6) Uani d S 1 . .
H H3 0.3178 0.2500 1.0000 0.041 Uiso calc SR 1 . .
C C4 -0.0977(3) 0.20896(9) 0.94993(18) 0.0428(6) Uani d . 1 . .
H H4 -0.1627 0.1816 0.9163 0.051 Uiso calc R 1 . .
C C5 -0.1920(5) 0.2500 1.0000 0.0467(8) Uani d S 1 . .
H H5 -0.3205 0.2500 1.0000 0.056 Uiso calc SR 1 . .
C C6 0.2971(3) -0.03074(8) 0.69834(14) 0.0315(4) Uani d D 1 . .
C C7 0.3516(3) -0.07805(8) 0.64667(16) 0.0355(5) Uani d D 1 . .
C C8 0.3434(4) -0.07574(10) 0.54579(19) 0.0518(7) Uani d D 1 . .
H H8 0.3810 -0.1061 0.5086 0.062 Uiso calc R 1 . .
C C9 0.2792(5) -0.02815(11) 0.5029(2) 0.0622(8) Uani d D 1 . .
H H9 0.2706 -0.0261 0.4360 0.075 Uiso calc R 1 . .
C C10 0.2269(4) 0.01721(10) 0.55919(18) 0.0511(6) Uani d D 1 . .
H H10 0.1838 0.0493 0.5286 0.061 Uiso calc R 1 . .
C C11 0.4055(3) -0.12784(8) 0.69982(17) 0.0363(5) Uani d D 1 . .
C C12 0.4878(3) -0.21934(9) 0.70064(18) 0.0514(6) Uani d D 1 . .
H H12 0.5162 -0.2524 0.6684 0.062 Uiso calc R 1 . .
O O3 -0.1821(6) -0.06183(15) 0.8352(3) 0.0617(11) Uani d PDU 0.50 D -2
N N3 -0.0919(4) -0.13586(14) 0.7437(12) 0.0413(13) Uani d PDU 0.50 D -2
C C13 -0.1257(10) -0.1112(4) 0.8290(11) 0.045(2) Uani d PDU 0.50 D -2
H H13 -0.1065 -0.1315 0.8854 0.054 Uiso calc PR 0.50 D -2
C C14 -0.1198(17) -0.1065(5) 0.6538(12) 0.059(4) Uani d PDU 0.50 D -2
H H14A -0.2281 -0.1209 0.6223 0.089 Uiso calc PR 0.50 D -2
H H14B -0.0143 -0.1119 0.6128 0.089 Uiso calc PR 0.50 D -2
H H14C -0.1357 -0.0673 0.6664 0.089 Uiso calc PR 0.50 D -2
C C15 -0.0273(6) -0.19346(16) 0.7409(18) 0.056(2) Uani d PDU 0.50 D -2
H H15A 0.0856 -0.1966 0.7768 0.084 Uiso calc PR 0.50 D -2
H H15B -0.0058 -0.2043 0.6751 0.084 Uiso calc PR 0.50 D -2
H H15C -0.1191 -0.2175 0.7689 0.084 Uiso calc PR 0.50 D -2

loop_
_atom_site_aniso_label
_atom_site_aniso_U_11
_atom_site_aniso_U_22
_atom_site_aniso_U_33
_atom_site_aniso_U_12
_atom_site_aniso_U_13
_atom_site_aniso_U_23
Cu1 0.0574(3) 0.0203(2) 0.0382(3) -0.00113(15) 0.000 0.000
O1 0.0665(11) 0.0318(8) 0.0658(14) 0.0000(7) -0.0039(9) -0.0186(8)
O2 0.0560(11) 0.0423(10) 0.0561(13) 0.0046(7) 0.0052(8) -0.0119(8)
O1w 0.0490(14) 0.0374(13) 0.093(2) 0.0014(10) 0.000 0.000
O2w 0.066(2) 0.066(2) 0.052(12) 0.0236(14) -0.003(5) 0.016(8)
N1 0.0490(11) 0.0277(9) 0.0307(11) -0.0018(7) -0.0010(8) 0.0029(7)
N2 0.0607(12) 0.0331(10) 0.0504(14) 0.0043(8) 0.0087(10) -0.0056(9)
C1 0.0644(16) 0.0223(10) 0.0320(14) 0.0001(9) 0.0013(11) 0.0014(8)
C2 0.0509(12) 0.0239(10) 0.0281(12) -0.0010(8) -0.0008(10) 0.0016(8)
C3 0.0434(16) 0.0262(14) 0.0324(17) 0.000 0.000 0.0021(12)
C4 0.0515(13) 0.0328(12) 0.0442(15) -0.0085(9) -0.0048(11) -0.0016(10)
C5 0.0442(18) 0.0465(19) 0.050(2) 0.000 0.000 -0.0021(16)
C6 0.0379(10) 0.0282(10) 0.0286(11) -0.0044(8) 0.0007(9) 0.0001(8)
C7 0.0456(12) 0.0305(11) 0.0306(13) -0.0012(8) 0.0016(9) -0.0020(8)
C8 0.083(2) 0.0385(13) 0.0337(15) 0.0029(12) 0.0070(12) -0.0059(10)
C9 0.111(2) 0.0489(15) 0.0265(14) 0.0036(15) 0.0004(15) 0.0008(11)
C10 0.0817(18) 0.0369(13) 0.0346(15) 0.0052(11) -0.0057(13) 0.0060(10)
C11 0.0381(11) 0.0282(10) 0.0426(13) 0.0008(8) 0.0041(10) -0.0023(9)
C12 0.0581(14) 0.0305(11) 0.0655(17) 0.0079(10) 0.0066(12) -0.0052(10)
O3 0.092(3) 0.0386(18) 0.055(2) 0.0031(18) 0.017(2) -0.0047(17)
N3 0.0508(16) 0.0376(15) 0.036(4) -0.0020(12) 0.007(4) -0.003(5)
C13 0.056(5) 0.040(4) 0.040(5) -0.019(3) 0.000(3) 0.002(3)
C14 0.071(6) 0.058(5) 0.050(7) 0.004(4) 0.001(4) 0.010(4)
C15 0.056(2) 0.0413(19) 0.071(7) 0.0001(16) -0.007(5) 0.005(4)

loop_
_atom_type_symbol
_atom_type_description
_atom_type_scat_dispersion_real
_atom_type_scat_dispersion_imag
_atom_type_scat_source
C C 0.0033 0.0016 'International Tables Vol C Tables 4.2.6.8 and 6.1.1.4'
H H 0.0000 0.0000 'International Tables Vol C Tables 4.2.6.8 and 6.1.1.4'
N N 0.0061 0.0033 'International Tables Vol C Tables 4.2.6.8 and 6.1.1.4'
O O 0.0106 0.0060 'International Tables Vol C Tables 4.2.6.8 and 6.1.1.4'
Cu Cu 0.3201 1.2651 'International Tables Vol C Tables 4.2.6.8 and 6.1.1.4'

loop_
_geom_angle_atom_site_label_1
_geom_angle_atom_site_label_2
_geom_angle_atom_site_label_3
_geom_angle_site_symmetry_1
_geom_angle_site_symmetry_3
_geom_angle
_geom_angle_publ_flag
O1 Cu1 O1 . 6_557 91.40(10) yes
O1 Cu1 N1 . . 174.80(10) yes
O1 Cu1 N1 . 6_557 93.70(10) yes
O1 Cu1 O1<i>w</i> . . 91.00(10) yes
O1<i>w</i> Cu1 N1 . . 89.80(10) yes
O1w Cu1 N1 . 6_557 89.80(10) ?
N1 Cu1 N1 . 6_557 81.10(10) yes
C1 O1 Cu1 . . 128.79(17) ?
Cu1 O1w H1w1 . . 126(2) ?
Cu1 O1w H1w2 . . 125(2) ?
H1w1 O1w H1w2 . . 109(2) ?
H2w1 O2w H2w2 . . 109(2) ?
C10 N1 C6 . . 117.88(19) ?
C10 N1 Cu1 . . 128.87(16) ?
C6 N1 Cu1 . . 113.18(14) ?
C12 N2 C11 . . 115.7(2) ?
O2 C1 O1 . . 126.0(2) ?
O2 C1 C2 . . 119.7(2) ?
O1 C1 C2 . . 114.3(2) ?
C3 C2 C4 . . 119.2(2) ?
C3 C2 C1 . . 121.0(2) ?
C4 C2 C1 . . 119.9(2) ?
C2 C3 C2 . 3_557 121.0(3) ?
C2 C3 H3 . . 119.5 ?
C2 C3 H3 3_557 . 119.5 ?
C5 C4 C2 . . 120.0(2) ?
C5 C4 H4 . . 120.0 ?
C2 C4 H4 . . 120.0 ?
C4 C5 C4 3_557 . 120.8(3) ?
C4 C5 H5 3_557 . 119.6 ?
C4 C5 H5 . . 119.6 ?
N1 C6 C7 . . 122.81(19) ?
N1 C6 C6 . 6_557 116.28(11) ?
C7 C6 C6 . 6_557 120.88(12) ?
C6 C7 C8 . . 117.9(2) ?
C6 C7 C11 . . 118.6(2) ?
C8 C7 C11 . . 123.4(2) ?
C9 C8 C7 . . 118.8(2) ?
C9 C8 H8 . . 120.6 ?
C7 C8 H8 . . 120.6 ?
C8 C9 C10 . . 119.9(3) ?
C8 C9 H9 . . 120.0 ?
C10 C9 H9 . . 120.0 ?
N1 C10 C9 . . 122.6(2) ?
N1 C10 H10 . . 118.7 ?
C9 C10 H10 . . 118.7 ?
N2 C11 C11 . 6_557 121.61(14) ?
N2 C11 C7 . . 117.9(2) ?
C11 C11 C7 6_557 . 120.47(12) ?
N2 C12 C12 . 6_557 122.71(14) ?
N2 C12 H12 . . 118.6 ?
C12 C12 H12 6_557 . 118.6 ?
C13 N3 C14 . . 121.4(4) ?
C13 N3 C15 . . 119.8(11) ?
C14 N3 C15 . . 118.8(11) ?
O3 C13 N3 . . 122.3(9) ?
O3 C13 H13 . . 118.8 ?
N3 C13 H13 . . 118.8 ?
N3 C14 H14A . . 109.5 ?
N3 C14 H14B . . 109.5 ?
H14A C14 H14B . . 109.5 ?
N3 C14 H14C . . 109.5 ?
H14A C14 H14C . . 109.5 ?
H14B C14 H14C . . 109.5 ?
N3 C15 H15A . . 109.5 ?
N3 C15 H15B . . 109.5 ?
H15A C15 H15B . . 109.5 ?
N3 C15 H15C . . 109.5 ?
H15A C15 H15C . . 109.5 ?
H15B C15 H15C . . 109.5 ?

loop_
_geom_bond_atom_site_label_1
_geom_bond_atom_site_label_2
_geom_bond_site_symmetry_2
_geom_bond_distance
_geom_bond_publ_flag
Cu1 O1 . 1.931(2) yes
Cu1 O1 6_557 1.931(2) ?
Cu1 N1 6_557 2.022(2) ?
Cu1 N1 . 2.022(2) yes
Cu1 O1<i>w</i> . 2.337(2) yes
O1 C1 . 1.272(3) ?
O2 C1 . 1.234(3) ?
O1w H1w1 . 0.850(10) ?
O1w H1w2 . 0.850(10) ?
O2w H2w1 . 0.850(10) ?
O2w H2w2 . 0.850(10) ?
N1 C10 . 1.329(3) ?
N1 C6 . 1.353(2) ?
N2 C12 . 1.328(3) ?
N2 C11 . 1.347(3) ?
C1 C2 . 1.511(3) ?
C2 C3 . 1.389(3) ?
C2 C4 . 1.392(3) ?
C3 C2 3_557 1.389(2) ?
C3 H3 . 0.9300 ?
C4 C5 . 1.381(3) ?
C4 H4 . 0.9300 ?
C5 C4 3_557 1.381(3) ?
C5 H5 . 0.9300 ?
C6 C7 . 1.394(3) ?
C6 C6 6_557 1.431(4) ?
C7 C8 . 1.399(3) ?
C7 C11 . 1.452(3) ?
C8 C9 . 1.364(3) ?
C8 H8 . 0.9300 ?
C9 C10 . 1.387(3) ?
C9 H9 . 0.9300 ?
C10 H10 . 0.9300 ?
C11 C11 6_557 1.390(5) ?
C12 C12 6_557 1.367(5) ?
C12 H12 . 0.9300 ?
O3 C13 . 1.250(8) ?
N3 C13 . 1.342(8) ?
N3 C14 . 1.442(8) ?
N3 C15 . 1.453(5) ?
C13 H13 . 0.9300 ?
C14 H14A . 0.9600 ?
C14 H14B . 0.9600 ?
C14 H14C . 0.9600 ?
C15 H15A . 0.9600 ?
C15 H15B . 0.9600 ?
C15 H15C . 0.9600 ?

loop_
_geom_hbond_atom_site_label_D
_geom_hbond_atom_site_label_H
_geom_hbond_atom_site_label_A
_geom_hbond_site_symmetry_A
_geom_hbond_distance_DH
_geom_hbond_distance_HA
_geom_hbond_distance_DA
_geom_hbond_angle_DHA
_geom_hbond_publ_flag
O1<i>w</i> H1<i>w</i>1 O3 . 0.850(10) 2.000(10) 2.725(4) 142.4(8) yes
O1<i>w</i> H1<i>w</i>2 O2<i>w</i> 1_455 0.850(10) 1.930(10) 2.773(5) 177(2) yes
O2<i>w</i> H2<i>w</i>1 O2 . 0.850(10) 1.82(4) 2.67(3) 175(6) yes

loop_
_geom_torsion_atom_site_label_1
_geom_torsion_atom_site_label_2
_geom_torsion_atom_site_label_3
_geom_torsion_atom_site_label_4
_geom_torsion_site_symmetry_1
_geom_torsion_site_symmetry_4
_geom_torsion
O1 Cu1 O1 C1 6_557 . -93.6(2)
N1 Cu1 O1 C1 6_557 . 85.5(2)
O1w Cu1 O1 C1 . . 175.4(2)
O1 Cu1 N1 C10 6_557 . -3.9(2)
N1 Cu1 N1 C10 6_557 . 176.91(19)
O1w Cu1 N1 C10 . . 87.1(2)
O1 Cu1 N1 C6 6_557 . 179.25(15)
N1 Cu1 N1 C6 6_557 . 0.08(17)
O1w Cu1 N1 C6 . . -89.75(14)
Cu1 O1 C1 O2 . . -14.3(4)
Cu1 O1 C1 C2 . . 165.69(15)
O2 C1 C2 C3 . . 1.6(3)
O1 C1 C2 C3 . . -178.45(17)
O2 C1 C2 C4 . . -179.5(2)
O1 C1 C2 C4 . . 0.5(3)
C4 C2 C3 C2 . 3_557 0.22(15)
C1 C2 C3 C2 . 3_557 179.1(2)
C3 C2 C4 C5 . . -0.4(3)
C1 C2 C4 C5 . . -179.37(17)
C2 C4 C5 C4 . 3_557 0.22(15)
C10 N1 C6 C7 . . 0.6(3)
Cu1 N1 C6 C7 . . 177.78(15)
C10 N1 C6 C6 . 6_557 -177.28(17)
Cu1 N1 C6 C6 . 6_557 -0.07(15)
N1 C6 C7 C8 . . 0.5(3)
C6 C6 C7 C8 6_557 . 178.24(16)
N1 C6 C7 C11 . . -176.67(19)
C6 C6 C7 C11 6_557 . 1.1(2)
C6 C7 C8 C9 . . -1.4(4)
C11 C7 C8 C9 . . 175.6(2)
C7 C8 C9 C10 . . 1.2(4)
C6 N1 C10 C9 . . -0.7(4)
Cu1 N1 C10 C9 . . -177.5(2)
C8 C9 C10 N1 . . -0.1(5)
C12 N2 C11 C11 . 6_557 1.2(3)
C12 N2 C11 C7 . . -176.6(2)
C6 C7 C11 N2 . . 176.71(19)
C8 C7 C11 N2 . . -0.3(3)
C6 C7 C11 C11 . 6_557 -1.1(2)
C8 C7 C11 C11 . 6_557 -178.07(17)
C11 N2 C12 C12 . 6_557 -1.2(3)
C14 N3 C13 O3 . . -0.3(3)
C15 N3 C13 O3 . . -179.7(3)
